data_7720751
loop_
_publ_author_name
'Botter, Eleonora'
'Lauteri, Valentina'
'Rubbi, Alessandro'
'Orian, Laura'
'Forner, Matteo'
'Gandin, Valentina'
'Demitri, Nicola'
'Canzonieri, Vincenzo'
'Rizzolio, Flavio'
'Cavarzerani, Enrico'
'Visentin, Fabiano'
'Scattolin, Thomas'

_publ_section_title
;
 Insertion of SnCl<sub>2</sub> into the Pd-Cl bond: mechanistic
 elucidation and antitumor evaluation of trichlorostannyl palladium-NHC
 allyl complexes in ovarian cancer models.
;
_journal_issue 16
_journal_name_full 'Dalton transactions (Cambridge, England : 2003)'
_journal_page_first 6351
_journal_page_last 6372
_journal_paper_doi 10.1039/d6dt00680a
_journal_volume 55
_journal_year 2026
_chemical_formula_moiety 'C25 H31 Cl3 N2 Pd Sn'
_chemical_formula_sum 'C25 H31 Cl3 N2 Pd Sn'
_chemical_formula_weight 690.96
_space_group_crystal_system monoclinic
_space_group_IT_number 14
_space_group_name_Hall '-P 2ybc'
_space_group_name_H-M_alt 'P 1 21/c 1'
_atom_sites_solution_hydrogens geom
_atom_sites_solution_primary direct
_atom_sites_solution_secondary difmap
_audit_creation_method SHELXL-2019/3
_audit_update_record
;
2025-12-01 deposited with the CCDC.	2026-03-25 downloaded from the CCDC.
;
_cell_angle_alpha 90
_cell_angle_beta 97.49(3)
_cell_angle_gamma 90
_cell_formula_units_Z 4
_cell_length_a 10.700(2)
_cell_length_b 12.404(3)
_cell_length_c 20.971(4)
_cell_measurement_reflns_used 47546
_cell_measurement_temperature 100(2)
_cell_measurement_theta_max 31.104
_cell_measurement_theta_min 1.668
_cell_volume 2759.6(10)
_computing_cell_refinement 'XDS (Kabsch, 2010)'
_computing_data_collection 'Elettra XRD2 Data Collection SW'
_computing_data_reduction 'XDS (Kabsch, 2010)'
_computing_molecular_graphics 'Ortep3 for Windows - Coot'
_computing_publication_material 'enCIFer - publCIF'
_computing_structure_refinement 'SHELXL-2019/3 (Sheldrick, 2015)'
_computing_structure_solution 'SHELXT (Sheldrick, 2015)'
_diffrn_ambient_temperature 100(2)
_diffrn_measured_fraction_theta_full 0.993
_diffrn_measured_fraction_theta_max 0.898
_diffrn_measurement_device_type
;
'Arinax MD2s Goniometer, Pilatus 6M detector'
;
_diffrn_measurement_method 'Rotating crystal'
_diffrn_radiation_type Synchrotron
_diffrn_radiation_wavelength 0.620
_diffrn_reflns_av_R_equivalents 0.0253
_diffrn_reflns_av_unetI/netI 0.0171
_diffrn_reflns_Laue_measured_fraction_full 0.993
_diffrn_reflns_Laue_measured_fraction_max 0.898
_diffrn_reflns_limit_h_max 17
_diffrn_reflns_limit_h_min -17
_diffrn_reflns_limit_k_max 20
_diffrn_reflns_limit_k_min -20
_diffrn_reflns_limit_l_max 34
_diffrn_reflns_limit_l_min -34
_diffrn_reflns_number 65230
_diffrn_reflns_point_group_measured_fraction_full 0.993
_diffrn_reflns_point_group_measured_fraction_max 0.898
_diffrn_reflns_theta_full 21.839
_diffrn_reflns_theta_max 31.104
_diffrn_reflns_theta_min 1.668
_diffrn_source 'Elettra Synchrotron - XRD2 BL'
_diffrn_standards_decay_% 0
_diffrn_standards_interval_count 0
_diffrn_standards_number 0
_exptl_absorpt_coefficient_mu 1.269
_exptl_absorpt_correction_type none
_exptl_crystal_colour Colourless
_exptl_crystal_density_diffrn 1.663
_exptl_crystal_description 'Thin blocks'
_exptl_crystal_F_000 1368
_exptl_crystal_size_max 0.100
_exptl_crystal_size_mid 0.050
_exptl_crystal_size_min 0.020
_refine_diff_density_max 2.465
_refine_diff_density_min -1.347
_refine_diff_density_rms 0.086
_refine_ls_extinction_method none
_refine_ls_goodness_of_fit_ref 1.057
_refine_ls_hydrogen_treatment constr
_refine_ls_matrix_type full
_refine_ls_number_parameters 296
_refine_ls_number_reflns 12012
_refine_ls_number_restraints 0
_refine_ls_restrained_S_all 1.057
_refine_ls_R_factor_all 0.0223
_refine_ls_R_factor_gt 0.0215
_refine_ls_shift/su_max 0.003
_refine_ls_shift/su_mean 0.000
_refine_ls_structure_factor_coef Fsqd
_refine_ls_weighting_details 'w=1/[\s^2^(Fo^2^)+(0.0233P)^2^+1.9018P] where P=(Fo^2^+2Fc^2^)/3'
_refine_ls_weighting_scheme calc
_refine_ls_wR_factor_gt 0.0536
_refine_ls_wR_factor_ref 0.0541
_reflns_Friedel_coverage 0.000
_reflns_number_gt 11616
_reflns_number_total 12012
_reflns_threshold_expression 'I > 2\s(I)'
_cod_data_source_file d6dt00680a2.cif
_cod_data_source_block VL3
_cod_depositor_comments 'Adding full bibliography for 7720746--7720751.cif.'
_cod_original_sg_symbol_H-M 'P 21/c'
_cod_database_code 7720751
_shelx_shelxl_version_number 2019/3
_shelx_space_group_comment
;
The symmetry employed for this shelxl refinement is uniquely defined
by the following loop, which should always be used as a source of
symmetry information in preference to the above space-group names.
They are only intended as comments.
;
_shelx_estimated_absorpt_t_min 0.884
_shelx_estimated_absorpt_t_max 0.975

loop_
_space_group_symop_operation_xyz
'x, y, z'
'-x, y+1/2, -z+1/2'
'-x, -y, -z'
'x, -y-1/2, z-1/2'

loop_
_atom_site_label
_atom_site_type_symbol
_atom_site_fract_x
_atom_site_fract_y
_atom_site_fract_z
_atom_site_U_iso_or_equiv
_atom_site_adp_type
_atom_site_occupancy
_atom_site_site_symmetry_order
_atom_site_calc_flag
_atom_site_refinement_flags_posn
_atom_site_refinement_flags_adp
_atom_site_refinement_flags_occupancy
_atom_site_disorder_assembly
_atom_site_disorder_group
Pd_11 Pd 0.29556(2) 0.59389(2) 0.38248(2) 0.01367(2) Uani 1 1 d . . . . .
Sn_21 Sn 0.30509(2) 0.70073(2) 0.48681(2) 0.01585(2) Uani 1 1 d . . . . .
Cl_22 Cl 0.21503(3) 0.87712(2) 0.48518(2) 0.02274(5) Uani 1 1 d . . . . .
Cl_23 Cl 0.18567(3) 0.62756(3) 0.56580(2) 0.02069(5) Uani 1 1 d . . . . .
Cl_24 Cl 0.48786(3) 0.73574(3) 0.56145(2) 0.02904(7) Uani 1 1 d . . . . .
C20_13 C 0.27665(13) 0.45104(10) 0.32154(6) 0.0205(2) Uani 1 1 d . . . . .
H20A_13 H 0.241765 0.462240 0.275944 0.025 Uiso 1 1 calc R U . . .
H20B_13 H 0.347180 0.398817 0.327524 0.025 Uiso 1 1 calc R U . . .
C21_13 C 0.18892(12) 0.44554(9) 0.36607(6) 0.01927(19) Uani 1 1 d . . . . .
C19_13 C 0.23885(15) 0.45237(10) 0.43174(6) 0.0241(2) Uani 1 1 d . . . . .
H19A_13 H 0.306322 0.400421 0.447146 0.029 Uiso 1 1 calc R U . . .
H19B_13 H 0.177453 0.463874 0.462550 0.029 Uiso 1 1 calc R U . . .
C22_13 C 0.04992(14) 0.45622(12) 0.34404(8) 0.0278(3) Uani 1 1 d . . . . .
H22A_13 H 0.011396 0.501469 0.374462 0.042 Uiso 1 1 calc R U . . .
H22B_13 H 0.010771 0.384664 0.342014 0.042 Uiso 1 1 calc R U . . .
H22C_13 H 0.037046 0.489485 0.301302 0.042 Uiso 1 1 calc R U . . .
N1_12 N 0.26810(9) 0.73836(8) 0.26454(5) 0.01643(16) Uani 1 1 d . . . . .
N2_12 N 0.44960(9) 0.76565(8) 0.31809(5) 0.01606(16) Uani 1 1 d . . . . .
C1_12 C 0.34268(10) 0.70695(9) 0.31884(5) 0.01410(16) Uani 1 1 d . . . . .
C14_12 C 0.64262(11) 0.67664(10) 0.36728(6) 0.01805(18) Uani 1 1 d . . . . .
C19_12 C 0.61915(15) 0.58195(12) 0.32264(8) 0.0282(3) Uani 1 1 d . . . . .
H19A_12 H 0.699883 0.549990 0.315424 0.042 Uiso 1 1 calc R U . . .
H19B_12 H 0.573747 0.606061 0.281504 0.042 Uiso 1 1 calc R U . . .
H19C_12 H 0.568511 0.528048 0.341878 0.042 Uiso 1 1 calc R U . . .
C12_12 C 0.24857(14) 0.58996(12) 0.15983(6) 0.0250(2) Uani 1 1 d . . . . .
H12A_12 H 0.276575 0.646597 0.132353 0.038 Uiso 1 1 calc R U . . .
H12B_12 H 0.227405 0.524925 0.134139 0.038 Uiso 1 1 calc R U . . .
H12C_12 H 0.316284 0.573533 0.194595 0.038 Uiso 1 1 calc R U . . .
C4_12 C 0.14472(11) 0.69715(9) 0.24122(5) 0.01593(17) Uani 1 1 d . . . . .
C15_12 C 0.75126(11) 0.68028(10) 0.41195(7) 0.0215(2) Uani 1 1 d . . . . .
H15_12 H 0.809064 0.621858 0.414048 0.026 Uiso 1 1 calc R U . . .
C2_12 C 0.32755(13) 0.81420(11) 0.23039(6) 0.0232(2) Uani 1 1 d . . . . .
H2_12 H 0.294281 0.847412 0.190995 0.028 Uiso 1 1 calc R U . . .
C5_12 C 0.03973(11) 0.73245(10) 0.26872(6) 0.01786(18) Uani 1 1 d . . . . .
C9_12 C 0.13419(11) 0.62802(10) 0.18805(5) 0.01826(19) Uani 1 1 d . . . . .
C18_12 C 0.58217(10) 0.85237(9) 0.40648(6) 0.01613(17) Uani 1 1 d . . . . .
C17_12 C 0.69152(11) 0.85195(10) 0.45017(6) 0.01918(19) Uani 1 1 d . . . . .
H17_12 H 0.708332 0.911289 0.478633 0.023 Uiso 1 1 calc R U . . .
C21_12 C 0.49385(12) 0.94727(11) 0.40346(7) 0.0244(2) Uani 1 1 d . . . . .
H21A_12 H 0.498805 0.987775 0.363748 0.037 Uiso 1 1 calc R U . . .
H21B_12 H 0.517859 0.994237 0.440619 0.037 Uiso 1 1 calc R U . . .
H21C_12 H 0.407409 0.921559 0.404058 0.037 Uiso 1 1 calc R U . . .
C6_12 C -0.07875(12) 0.69663(10) 0.24100(6) 0.0208(2) Uani 1 1 d . . . . .
H6_12 H -0.151287 0.718409 0.259412 0.025 Uiso 1 1 calc R U . . .
C7_12 C -0.09358(12) 0.62988(11) 0.18712(6) 0.0217(2) Uani 1 1 d . . . . .
C3_12 C 0.44170(12) 0.83150(11) 0.26405(6) 0.0230(2) Uani 1 1 d . . . . .
H3_12 H 0.504718 0.879449 0.253015 0.028 Uiso 1 1 calc R U . . .
C13_12 C 0.55922(10) 0.76342(9) 0.36566(5) 0.01432(16) Uani 1 1 d . . . . .
C8_12 C 0.01352(13) 0.59582(11) 0.16163(6) 0.0216(2) Uani 1 1 d . . . . .
H8_12 H 0.004217 0.549417 0.125282 0.026 Uiso 1 1 calc R U . . .
C16_12 C 0.77712(11) 0.76708(10) 0.45342(6) 0.0204(2) Uani 1 1 d . . . . .
C10_12 C 0.05164(14) 0.80639(12) 0.32578(7) 0.0277(3) Uani 1 1 d . . . . .
H10A_12 H -0.031631 0.834847 0.331464 0.042 Uiso 1 1 calc R U . . .
H10B_12 H 0.108081 0.866224 0.318759 0.042 Uiso 1 1 calc R U . . .
H10C_12 H 0.086247 0.766413 0.364384 0.042 Uiso 1 1 calc R U . . .
C11_12 C -0.22303(14) 0.59530(15) 0.15737(9) 0.0338(3) Uani 1 1 d . . . . .
H11A_12 H -0.258576 0.545326 0.186421 0.051 Uiso 1 1 calc R U . . .
H11B_12 H -0.217158 0.559323 0.116264 0.051 Uiso 1 1 calc R U . . .
H11C_12 H -0.277607 0.658736 0.150070 0.051 Uiso 1 1 calc R U . . .
C20_12 C 0.89490(14) 0.77019(15) 0.50104(9) 0.0344(3) Uani 1 1 d . . . . .
H20A_12 H 0.935903 0.840493 0.498843 0.052 Uiso 1 1 calc R U . . .
H20B_12 H 0.952532 0.713190 0.490837 0.052 Uiso 1 1 calc R U . . .
H20C_12 H 0.873045 0.758911 0.544503 0.052 Uiso 1 1 calc R U . . .

loop_
_atom_site_aniso_label
_atom_site_aniso_U_11
_atom_site_aniso_U_22
_atom_site_aniso_U_33
_atom_site_aniso_U_23
_atom_site_aniso_U_13
_atom_site_aniso_U_12
Pd_11 0.01787(4) 0.01275(3) 0.01060(3) 0.00069(2) 0.00268(2) -0.00199(2)
Sn_21 0.02001(4) 0.01646(4) 0.01099(3) -0.00085(2) 0.00176(2) -0.00255(2)
Cl_22 0.03187(14) 0.01635(11) 0.01965(11) -0.00098(9) 0.00197(10) -0.00106(10)
Cl_23 0.02491(12) 0.02324(12) 0.01457(10) 0.00220(9) 0.00501(9) -0.00186(10)
Cl_24 0.02121(12) 0.03824(18) 0.02600(14) -0.00546(13) -0.00320(10) -0.00294(12)
C20_13 0.0270(5) 0.0171(4) 0.0187(5) -0.0025(4) 0.0075(4) -0.0024(4)
C21_13 0.0260(5) 0.0135(4) 0.0196(5) -0.0015(4) 0.0079(4) -0.0047(4)
C19_13 0.0391(7) 0.0167(5) 0.0175(5) 0.0026(4) 0.0078(5) -0.0052(5)
C22_13 0.0246(6) 0.0257(6) 0.0344(7) -0.0040(5) 0.0083(5) -0.0080(5)
N1_12 0.0169(4) 0.0177(4) 0.0138(3) 0.0039(3) -0.0016(3) -0.0046(3)
N2_12 0.0160(4) 0.0174(4) 0.0141(4) 0.0038(3) -0.0007(3) -0.0042(3)
C1_12 0.0157(4) 0.0144(4) 0.0121(4) 0.0009(3) 0.0010(3) -0.0025(3)
C14_12 0.0182(4) 0.0160(4) 0.0198(5) -0.0004(4) 0.0020(4) 0.0008(4)
C19_12 0.0306(6) 0.0229(6) 0.0313(6) -0.0098(5) 0.0045(5) 0.0010(5)
C12_12 0.0279(6) 0.0312(6) 0.0165(5) -0.0006(5) 0.0047(4) 0.0006(5)
C4_12 0.0168(4) 0.0160(4) 0.0140(4) 0.0011(3) -0.0017(3) -0.0030(3)
C15_12 0.0168(4) 0.0191(5) 0.0280(6) 0.0037(4) 0.0004(4) 0.0027(4)
C2_12 0.0238(5) 0.0257(5) 0.0182(5) 0.0103(4) -0.0038(4) -0.0088(4)
C5_12 0.0185(4) 0.0168(4) 0.0172(4) -0.0010(4) -0.0018(3) -0.0006(4)
C9_12 0.0215(5) 0.0194(5) 0.0134(4) 0.0006(4) 0.0002(3) -0.0020(4)
C18_12 0.0154(4) 0.0141(4) 0.0188(4) 0.0004(4) 0.0017(3) -0.0018(3)
C17_12 0.0190(4) 0.0175(4) 0.0199(5) -0.0002(4) -0.0016(4) -0.0049(4)
C21_12 0.0212(5) 0.0179(5) 0.0341(6) -0.0012(5) 0.0034(5) 0.0028(4)
C6_12 0.0172(4) 0.0220(5) 0.0221(5) -0.0005(4) -0.0019(4) -0.0014(4)
C7_12 0.0203(5) 0.0224(5) 0.0205(5) 0.0002(4) -0.0048(4) -0.0049(4)
C3_12 0.0228(5) 0.0265(6) 0.0186(5) 0.0103(4) -0.0020(4) -0.0091(4)
C13_12 0.0137(4) 0.0151(4) 0.0138(4) 0.0014(3) 0.0001(3) -0.0017(3)
C8_12 0.0257(5) 0.0215(5) 0.0159(4) -0.0022(4) -0.0037(4) -0.0048(4)
C16_12 0.0156(4) 0.0212(5) 0.0228(5) 0.0062(4) -0.0034(4) -0.0036(4)
C10_12 0.0258(6) 0.0286(6) 0.0276(6) -0.0118(5) -0.0013(5) 0.0017(5)
C11_12 0.0230(6) 0.0401(8) 0.0350(7) -0.0063(6) -0.0081(5) -0.0093(6)
C20_12 0.0230(6) 0.0351(7) 0.0405(8) 0.0110(7) -0.0132(5) -0.0077(5)

loop_
_atom_type_symbol
_atom_type_description
_atom_type_scat_dispersion_real
_atom_type_scat_dispersion_imag
_atom_type_scat_source
C C 0.0020 0.0012 'International Tables Vol C Tables 4.2.6.8 and 6.1.1.4'
N N 0.0042 0.0025 'International Tables Vol C Tables 4.2.6.8 and 6.1.1.4'
Pd Pd -1.3766 0.7904 'International Tables Vol C Tables 4.2.6.8 and 6.1.1.4'
Cl Cl 0.1198 0.1216 'International Tables Vol C Tables 4.2.6.8 and 6.1.1.4'
Sn Sn -0.8908 1.1200 'International Tables Vol C Tables 4.2.6.8 and 6.1.1.4'
H H 0.0000 0.0000 'International Tables Vol C Tables 4.2.6.8 and 6.1.1.4'

loop_
_geom_angle_atom_site_label_1
_geom_angle_atom_site_label_2
_geom_angle_atom_site_label_3
_geom_angle
_geom_angle_site_symmetry_1
_geom_angle_site_symmetry_3
_geom_angle_publ_flag
C1_12 Pd_11 C19_13 167.68(5) . . ?
C1_12 Pd_11 C21_13 130.40(5) . . ?
C19_13 Pd_11 C21_13 38.08(5) . . ?
C1_12 Pd_11 C20_13 100.78(5) . . ?
C19_13 Pd_11 C20_13 67.03(5) . . ?
C21_13 Pd_11 C20_13 37.83(5) . . ?
C1_12 Pd_11 Sn_21 102.59(3) . . ?
C19_13 Pd_11 Sn_21 89.68(4) . . ?
C21_13 Pd_11 Sn_21 122.60(3) . . ?
C20_13 Pd_11 Sn_21 156.45(3) . . ?
Cl_24 Sn_21 Cl_22 97.910(16) . . ?
Cl_24 Sn_21 Cl_23 94.64(2) . . ?
Cl_22 Sn_21 Cl_23 96.097(17) . . ?
Cl_24 Sn_21 Pd_11 126.652(19) . . ?
Cl_22 Sn_21 Pd_11 119.538(17) . . ?
Cl_23 Sn_21 Pd_11 115.520(17) . . ?
C21_13 C20_13 Pd_11 70.71(7) . . ?
C21_13 C20_13 H20A_13 116.5 . . ?
Pd_11 C20_13 H20A_13 116.5 . . ?
C21_13 C20_13 H20B_13 116.5 . . ?
Pd_11 C20_13 H20B_13 116.5 . . ?
H20A_13 C20_13 H20B_13 113.5 . . ?
C20_13 C21_13 C19_13 116.29(12) . . ?
C20_13 C21_13 C22_13 120.62(12) . . ?
C19_13 C21_13 C22_13 121.79(12) . . ?
C20_13 C21_13 Pd_11 71.46(7) . . ?
C19_13 C21_13 Pd_11 70.75(7) . . ?
C22_13 C21_13 Pd_11 116.90(9) . . ?
C21_13 C19_13 Pd_11 71.17(7) . . ?
C21_13 C19_13 H19A_13 116.5 . . ?
Pd_11 C19_13 H19A_13 116.5 . . ?
C21_13 C19_13 H19B_13 116.5 . . ?
Pd_11 C19_13 H19B_13 116.5 . . ?
H19A_13 C19_13 H19B_13 113.5 . . ?
C21_13 C22_13 H22A_13 109.5 . . ?
C21_13 C22_13 H22B_13 109.5 . . ?
H22A_13 C22_13 H22B_13 109.5 . . ?
C21_13 C22_13 H22C_13 109.5 . . ?
H22A_13 C22_13 H22C_13 109.5 . . ?
H22B_13 C22_13 H22C_13 109.5 . . ?
C1_12 N1_12 C2_12 111.62(10) . . ?
C1_12 N1_12 C4_12 126.49(10) . . ?
C2_12 N1_12 C4_12 121.83(10) . . ?
C1_12 N2_12 C3_12 111.26(10) . . ?
C1_12 N2_12 C13_12 126.45(9) . . ?
C3_12 N2_12 C13_12 122.29(9) . . ?
N2_12 C1_12 N1_12 103.89(9) . . ?
N2_12 C1_12 Pd_11 130.95(8) . . ?
N1_12 C1_12 Pd_11 125.15(8) . . ?
C15_12 C14_12 C13_12 117.74(11) . . ?
C15_12 C14_12 C19_12 120.03(11) . . ?
C13_12 C14_12 C19_12 122.23(11) . . ?
C14_12 C19_12 H19A_12 109.5 . . ?
C14_12 C19_12 H19B_12 109.5 . . ?
H19A_12 C19_12 H19B_12 109.5 . . ?
C14_12 C19_12 H19C_12 109.5 . . ?
H19A_12 C19_12 H19C_12 109.5 . . ?
H19B_12 C19_12 H19C_12 109.5 . . ?
C9_12 C12_12 H12A_12 109.5 . . ?
C9_12 C12_12 H12B_12 109.5 . . ?
H12A_12 C12_12 H12B_12 109.5 . . ?
C9_12 C12_12 H12C_12 109.5 . . ?
H12A_12 C12_12 H12C_12 109.5 . . ?
H12B_12 C12_12 H12C_12 109.5 . . ?
C5_12 C4_12 C9_12 122.33(11) . . ?
C5_12 C4_12 N1_12 119.92(10) . . ?
C9_12 C4_12 N1_12 117.59(11) . . ?
C16_12 C15_12 C14_12 121.73(11) . . ?
C16_12 C15_12 H15_12 119.1 . . ?
C14_12 C15_12 H15_12 119.1 . . ?
C3_12 C2_12 N1_12 106.47(10) . . ?
C3_12 C2_12 H2_12 126.8 . . ?
N1_12 C2_12 H2_12 126.8 . . ?
C6_12 C5_12 C4_12 117.60(11) . . ?
C6_12 C5_12 C10_12 120.31(12) . . ?
C4_12 C5_12 C10_12 122.09(11) . . ?
C8_12 C9_12 C4_12 117.78(12) . . ?
C8_12 C9_12 C12_12 120.83(11) . . ?
C4_12 C9_12 C12_12 121.40(11) . . ?
C17_12 C18_12 C13_12 117.81(11) . . ?
C17_12 C18_12 C21_12 120.05(11) . . ?
C13_12 C18_12 C21_12 122.13(11) . . ?
C18_12 C17_12 C16_12 121.85(11) . . ?
C18_12 C17_12 H17_12 119.1 . . ?
C16_12 C17_12 H17_12 119.1 . . ?
C18_12 C21_12 H21A_12 109.5 . . ?
C18_12 C21_12 H21B_12 109.5 . . ?
H21A_12 C21_12 H21B_12 109.5 . . ?
C18_12 C21_12 H21C_12 109.5 . . ?
H21A_12 C21_12 H21C_12 109.5 . . ?
H21B_12 C21_12 H21C_12 109.5 . . ?
C7_12 C6_12 C5_12 121.86(12) . . ?
C7_12 C6_12 H6_12 119.1 . . ?
C5_12 C6_12 H6_12 119.1 . . ?
C8_12 C7_12 C6_12 118.65(11) . . ?
C8_12 C7_12 C11_12 120.89(13) . . ?
C6_12 C7_12 C11_12 120.45(13) . . ?
C2_12 C3_12 N2_12 106.75(10) . . ?
C2_12 C3_12 H3_12 126.6 . . ?
N2_12 C3_12 H3_12 126.6 . . ?
C14_12 C13_12 C18_12 122.20(10) . . ?
C14_12 C13_12 N2_12 119.53(10) . . ?
C18_12 C13_12 N2_12 118.16(10) . . ?
C7_12 C8_12 C9_12 121.74(11) . . ?
C7_12 C8_12 H8_12 119.1 . . ?
C9_12 C8_12 H8_12 119.1 . . ?
C15_12 C16_12 C17_12 118.67(11) . . ?
C15_12 C16_12 C20_12 121.15(13) . . ?
C17_12 C16_12 C20_12 120.18(13) . . ?
C5_12 C10_12 H10A_12 109.5 . . ?
C5_12 C10_12 H10B_12 109.5 . . ?
H10A_12 C10_12 H10B_12 109.5 . . ?
C5_12 C10_12 H10C_12 109.5 . . ?
H10A_12 C10_12 H10C_12 109.5 . . ?
H10B_12 C10_12 H10C_12 109.5 . . ?
C7_12 C11_12 H11A_12 109.5 . . ?
C7_12 C11_12 H11B_12 109.5 . . ?
H11A_12 C11_12 H11B_12 109.5 . . ?
C7_12 C11_12 H11C_12 109.5 . . ?
H11A_12 C11_12 H11C_12 109.5 . . ?
H11B_12 C11_12 H11C_12 109.5 . . ?
C16_12 C20_12 H20A_12 109.5 . . ?
C16_12 C20_12 H20B_12 109.5 . . ?
H20A_12 C20_12 H20B_12 109.5 . . ?
C16_12 C20_12 H20C_12 109.5 . . ?
H20A_12 C20_12 H20C_12 109.5 . . ?
H20B_12 C20_12 H20C_12 109.5 . . ?

loop_
_geom_bond_atom_site_label_1
_geom_bond_atom_site_label_2
_geom_bond_distance
_geom_bond_site_symmetry_2
_geom_bond_publ_flag
Pd_11 C1_12 2.0439(11) . ?
Pd_11 C19_13 2.1634(13) . ?
Pd_11 C21_13 2.1689(12) . ?
Pd_11 C20_13 2.1785(13) . ?
Pd_11 Sn_21 2.5487(4) . ?
Sn_21 Cl_24 2.3803(8) . ?
Sn_21 Cl_22 2.3891(5) . ?
Sn_21 Cl_23 2.3984(6) . ?
C20_13 C21_13 1.4093(17) . ?
C20_13 H20A_13 0.9900 . ?
C20_13 H20B_13 0.9900 . ?
C21_13 C19_13 1.4132(19) . ?
C21_13 C22_13 1.505(2) . ?
C19_13 H19A_13 0.9900 . ?
C19_13 H19B_13 0.9900 . ?
C22_13 H22A_13 0.9800 . ?
C22_13 H22B_13 0.9800 . ?
C22_13 H22C_13 0.9800 . ?
N1_12 C1_12 1.3596(15) . ?
N1_12 C2_12 1.3860(15) . ?
N1_12 C4_12 1.4405(15) . ?
N2_12 C1_12 1.3579(14) . ?
N2_12 C3_12 1.3906(15) . ?
N2_12 C13_12 1.4376(15) . ?
C14_12 C15_12 1.3954(18) . ?
C14_12 C13_12 1.3958(16) . ?
C14_12 C19_12 1.5025(19) . ?
C19_12 H19A_12 0.9800 . ?
C19_12 H19B_12 0.9800 . ?
C19_12 H19C_12 0.9800 . ?
C12_12 C9_12 1.5033(19) . ?
C12_12 H12A_12 0.9800 . ?
C12_12 H12B_12 0.9800 . ?
C12_12 H12C_12 0.9800 . ?
C4_12 C5_12 1.3983(17) . ?
C4_12 C9_12 1.3994(16) . ?
C15_12 C16_12 1.3890(19) . ?
C15_12 H15_12 0.9500 . ?
C2_12 C3_12 1.3459(18) . ?
C2_12 H2_12 0.9500 . ?
C5_12 C6_12 1.3965(17) . ?
C5_12 C10_12 1.4997(18) . ?
C9_12 C8_12 1.3954(18) . ?
C18_12 C17_12 1.3889(17) . ?
C18_12 C13_12 1.3985(16) . ?
C18_12 C21_12 1.5057(17) . ?
C17_12 C16_12 1.3913(18) . ?
C17_12 H17_12 0.9500 . ?
C21_12 H21A_12 0.9800 . ?
C21_12 H21B_12 0.9800 . ?
C21_12 H21C_12 0.9800 . ?
C6_12 C7_12 1.3931(18) . ?
C6_12 H6_12 0.9500 . ?
C7_12 C8_12 1.392(2) . ?
C7_12 C11_12 1.5055(19) . ?
C3_12 H3_12 0.9500 . ?
C8_12 H8_12 0.9500 . ?
C16_12 C20_12 1.5030(19) . ?
C10_12 H10A_12 0.9800 . ?
C10_12 H10B_12 0.9800 . ?
C10_12 H10C_12 0.9800 . ?
C11_12 H11A_12 0.9800 . ?
C11_12 H11B_12 0.9800 . ?
C11_12 H11C_12 0.9800 . ?
C20_12 H20A_12 0.9800 . ?
C20_12 H20B_12 0.9800 . ?
C20_12 H20C_12 0.9800 . ?

loop_
_geom_torsion_atom_site_label_1
_geom_torsion_atom_site_label_2
_geom_torsion_atom_site_label_3
_geom_torsion_atom_site_label_4
_geom_torsion
_geom_torsion_site_symmetry_1
_geom_torsion_site_symmetry_2
_geom_torsion_site_symmetry_3
_geom_torsion_site_symmetry_4
_geom_torsion_publ_flag
Pd_11 C20_13 C21_13 C19_13 -56.39(10) . . . . ?
Pd_11 C20_13 C21_13 C22_13 110.86(11) . . . . ?
C20_13 C21_13 C19_13 Pd_11 56.75(10) . . . . ?
C22_13 C21_13 C19_13 Pd_11 -110.33(12) . . . . ?
C3_12 N2_12 C1_12 N1_12 -0.48(14) . . . . ?
C13_12 N2_12 C1_12 N1_12 179.38(11) . . . . ?
C3_12 N2_12 C1_12 Pd_11 178.30(10) . . . . ?
C13_12 N2_12 C1_12 Pd_11 -1.84(18) . . . . ?
C2_12 N1_12 C1_12 N2_12 0.53(14) . . . . ?
C4_12 N1_12 C1_12 N2_12 177.59(11) . . . . ?
C2_12 N1_12 C1_12 Pd_11 -178.34(9) . . . . ?
C4_12 N1_12 C1_12 Pd_11 -1.29(17) . . . . ?
C1_12 N1_12 C4_12 C5_12 78.67(16) . . . . ?
C2_12 N1_12 C4_12 C5_12 -104.56(14) . . . . ?
C1_12 N1_12 C4_12 C9_12 -105.79(14) . . . . ?
C2_12 N1_12 C4_12 C9_12 70.99(16) . . . . ?
C13_12 C14_12 C15_12 C16_12 -0.38(19) . . . . ?
C19_12 C14_12 C15_12 C16_12 179.11(13) . . . . ?
C1_12 N1_12 C2_12 C3_12 -0.39(17) . . . . ?
C4_12 N1_12 C2_12 C3_12 -177.60(12) . . . . ?
C9_12 C4_12 C5_12 C6_12 -0.32(18) . . . . ?
N1_12 C4_12 C5_12 C6_12 175.01(11) . . . . ?
C9_12 C4_12 C5_12 C10_12 179.89(12) . . . . ?
N1_12 C4_12 C5_12 C10_12 -4.78(18) . . . . ?
C5_12 C4_12 C9_12 C8_12 1.20(17) . . . . ?
N1_12 C4_12 C9_12 C8_12 -174.23(11) . . . . ?
C5_12 C4_12 C9_12 C12_12 -179.18(11) . . . . ?
N1_12 C4_12 C9_12 C12_12 5.39(17) . . . . ?
C13_12 C18_12 C17_12 C16_12 0.69(17) . . . . ?
C21_12 C18_12 C17_12 C16_12 -178.40(12) . . . . ?
C4_12 C5_12 C6_12 C7_12 -1.25(19) . . . . ?
C10_12 C5_12 C6_12 C7_12 178.54(13) . . . . ?
C5_12 C6_12 C7_12 C8_12 1.9(2) . . . . ?
C5_12 C6_12 C7_12 C11_12 -178.29(13) . . . . ?
N1_12 C2_12 C3_12 N2_12 0.07(17) . . . . ?
C1_12 N2_12 C3_12 C2_12 0.26(16) . . . . ?
C13_12 N2_12 C3_12 C2_12 -179.60(12) . . . . ?
C15_12 C14_12 C13_12 C18_12 0.59(17) . . . . ?
C19_12 C14_12 C13_12 C18_12 -178.89(12) . . . . ?
C15_12 C14_12 C13_12 N2_12 176.68(10) . . . . ?
C19_12 C14_12 C13_12 N2_12 -2.80(17) . . . . ?
C17_12 C18_12 C13_12 C14_12 -0.74(17) . . . . ?
C21_12 C18_12 C13_12 C14_12 178.32(11) . . . . ?
C17_12 C18_12 C13_12 N2_12 -176.88(10) . . . . ?
C21_12 C18_12 C13_12 N2_12 2.19(16) . . . . ?
C1_12 N2_12 C13_12 C14_12 75.97(15) . . . . ?
C3_12 N2_12 C13_12 C14_12 -104.19(14) . . . . ?
C1_12 N2_12 C13_12 C18_12 -107.79(13) . . . . ?
C3_12 N2_12 C13_12 C18_12 72.06(15) . . . . ?
C6_12 C7_12 C8_12 C9_12 -0.9(2) . . . . ?
C11_12 C7_12 C8_12 C9_12 179.23(13) . . . . ?
C4_12 C9_12 C8_12 C7_12 -0.55(19) . . . . ?
C12_12 C9_12 C8_12 C7_12 179.82(12) . . . . ?
C14_12 C15_12 C16_12 C17_12 0.33(19) . . . . ?
C14_12 C15_12 C16_12 C20_12 -179.65(13) . . . . ?
C18_12 C17_12 C16_12 C15_12 -0.49(19) . . . . ?
C18_12 C17_12 C16_12 C20_12 179.49(12) . . . . ?
